data_4117788
loop_
_publ_author_name
'Philip Magnus'
'Wesley A. Freund'
'Eric J. Moorhead'
'Trevor Rainey'

_publ_section_title
;
 Formal Synthesis of (\+-)-Methyl Rocaglate Using an Unprecedented Acetyl
 Bromide Mediated Nazarov Reaction
;
_journal_name_full 'Journal of the American Chemical Society'
_journal_page_first 6140
_journal_page_last 6142
_journal_paper_doi 10.1021/ja300900p
_journal_volume 134
_journal_year 2012
_chemical_formula_sum 'C27 H24 O6'
_chemical_formula_weight 444.46
_chemical_name_systematic
; 
 ? 
;
_space_group_IT_number 2
_symmetry_cell_setting triclinic
_symmetry_space_group_name_Hall '-P 1'
_symmetry_space_group_name_H-M 'P -1'
_atom_sites_solution_hydrogens geom
_atom_sites_solution_primary direct
_atom_sites_solution_secondary difmap
_audit_creation_method SHELXL-97
_cell_angle_alpha 80.793(2)
_cell_angle_beta 78.723(2)
_cell_angle_gamma 85.817(2)
_cell_formula_units_Z 2
_cell_length_a 10.2737(5)
_cell_length_b 10.3745(4)
_cell_length_c 10.5840(5)
_cell_measurement_reflns_used 3356
_cell_measurement_temperature 153(2)
_cell_measurement_theta_max 27.5
_cell_measurement_theta_min 1
_cell_volume 1091.05(9)
_computing_cell_refinement 'Collect software, Nonius B.V. 1998'
_computing_data_collection 'Collect software, Nonius B.V. 1998'
_computing_data_reduction
;
DENZO and Scalepack (Otwinoski and Minor, 1997)
;
_computing_molecular_graphics 'XP SHELXTL/PC, Siemens Analytical'
_computing_structure_refinement 'XL SHELXTL/PC, Siemens Analytical'
_computing_structure_solution
;

SIR97 - Altomare A., Burla M.C., Camalli M., Cascarano G.L., Giacovazzo C., 
Guagliardi A., Moliterni A.G.G., Polidori G.,Spagna R.
;
_diffrn_ambient_temperature 153(2)
_diffrn_measured_fraction_theta_full 0.974
_diffrn_measured_fraction_theta_max 0.974
_diffrn_measurement_device_type 'Nonius Kappa CCD'
_diffrn_measurement_method \w-scans
_diffrn_radiation_monochromator graphite
_diffrn_radiation_source 'fine-focus sealed tube'
_diffrn_radiation_type MoK\a
_diffrn_radiation_wavelength 0.71073
_diffrn_reflns_av_R_equivalents 0.0539
_diffrn_reflns_av_sigmaI/netI 0.1813
_diffrn_reflns_limit_h_max 12
_diffrn_reflns_limit_h_min -13
_diffrn_reflns_limit_k_max 11
_diffrn_reflns_limit_k_min -13
_diffrn_reflns_limit_l_max 11
_diffrn_reflns_limit_l_min -13
_diffrn_reflns_number 7248
_diffrn_reflns_theta_full 27.50
_diffrn_reflns_theta_max 27.50
_diffrn_reflns_theta_min 1.98
_exptl_absorpt_coefficient_mu 0.095
_exptl_absorpt_correction_type none
_exptl_crystal_colour colorless
_exptl_crystal_density_diffrn 1.353
_exptl_crystal_description laths
_exptl_crystal_F_000 468
_exptl_crystal_size_max 0.25
_exptl_crystal_size_mid 0.09
_exptl_crystal_size_min 0.05
_refine_diff_density_max 0.236
_refine_diff_density_min -0.259
_refine_diff_density_rms 0.057
_refine_ls_extinction_coef 0.0145(17)
_refine_ls_extinction_expression Fc^*^=kFc[1+0.001xFc^2^\l^3^/sin(2\q)]^-1/4^
_refine_ls_extinction_method SHELXL
_refine_ls_goodness_of_fit_ref 0.957
_refine_ls_hydrogen_treatment refall
_refine_ls_matrix_type full
_refine_ls_number_parameters 395
_refine_ls_number_reflns 4900
_refine_ls_number_restraints 0
_refine_ls_restrained_S_all 0.957
_refine_ls_R_factor_all 0.1841
_refine_ls_R_factor_gt 0.0548
_refine_ls_shift/su_max 0.001
_refine_ls_shift/su_mean 0.000
_refine_ls_structure_factor_coef Fsqd
_refine_ls_weighting_details 'calc w=1/[\s^2^(Fo^2^)+(0.0338P)^2^] where P=(Fo^2^+2Fc^2^)/3'
_refine_ls_weighting_scheme calc
_refine_ls_wR_factor_gt 0.0932
_refine_ls_wR_factor_ref 0.1255
_reflns_number_gt 2096
_reflns_number_total 4900
_reflns_threshold_expression >2sigma(I)
_cod_data_source_file ja300900p_si_002.cif
_cod_data_source_block waf772
_cod_database_code 4117788

loop_
_symmetry_equiv_pos_as_xyz
'x, y, z'
'-x, -y, -z'

loop_
_atom_site_label
_atom_site_type_symbol
_atom_site_fract_x
_atom_site_fract_y
_atom_site_fract_z
_atom_site_U_iso_or_equiv
_atom_site_adp_type
_atom_site_occupancy
_atom_site_symmetry_multiplicity
_atom_site_calc_flag
O1 O 0.09214(17) 0.54130(17) 0.34143(17) 0.0265(5) Uani 1 1 d
C2 C 0.1751(3) 0.4338(3) 0.2902(3) 0.0254(7) Uani 1 1 d
C3 C 0.0887(3) 0.3664(2) 0.2202(3) 0.0251(7) Uani 1 1 d
C4 C 0.1444(3) 0.3600(3) 0.0958(3) 0.0258(7) Uani 1 1 d
C5 C 0.2721(3) 0.4248(3) 0.0635(3) 0.0262(7) Uani 1 1 d
C6 C 0.2848(3) 0.4971(3) 0.1755(2) 0.0237(7) Uani 1 1 d
C7 C 0.2305(3) 0.6356(3) 0.1565(3) 0.0232(7) Uani 1 1 d
C8 C 0.2739(3) 0.7439(3) 0.0669(3) 0.0265(7) Uani 1 1 d
C9 C 0.2040(3) 0.8639(3) 0.0723(3) 0.0297(7) Uani 1 1 d
C10 C 0.0888(3) 0.8729(3) 0.1666(3) 0.0273(7) Uani 1 1 d
C11 C 0.0444(3) 0.7668(3) 0.2595(3) 0.0266(7) Uani 1 1 d
C12 C 0.1203(3) 0.6510(3) 0.2519(3) 0.0248(7) Uani 1 1 d
C13 C 0.2312(2) 0.3507(3) 0.3988(3) 0.0247(7) Uani 1 1 d
C14 C 0.2718(3) 0.2200(3) 0.3914(3) 0.0264(7) Uani 1 1 d
C15 C 0.3379(3) 0.1483(3) 0.4835(3) 0.0307(7) Uani 1 1 d
C16 C 0.3641(3) 0.2059(3) 0.5844(3) 0.0281(7) Uani 1 1 d
C17 C 0.3220(3) 0.3326(3) 0.5950(3) 0.0291(7) Uani 1 1 d
C18 C 0.2560(3) 0.4048(3) 0.5030(3) 0.0307(8) Uani 1 1 d
O19 O 0.43556(19) 0.12774(18) 0.66798(18) 0.0371(5) Uani 1 1 d
C20 C 0.4849(4) 0.1896(4) 0.7579(4) 0.0429(9) Uani 1 1 d
C21 C -0.0460(3) 0.3277(3) 0.2873(3) 0.0265(7) Uani 1 1 d
C22 C -0.1543(3) 0.3669(3) 0.2243(3) 0.0306(8) Uani 1 1 d
C23 C -0.2813(3) 0.3368(3) 0.2856(3) 0.0348(8) Uani 1 1 d
C24 C -0.3045(3) 0.2652(3) 0.4082(3) 0.0380(9) Uani 1 1 d
C25 C -0.2011(3) 0.2254(3) 0.4721(3) 0.0363(8) Uani 1 1 d
C26 C -0.0718(3) 0.2582(3) 0.4123(3) 0.0316(7) Uani 1 1 d
C27 C 0.0974(4) 0.2972(4) -0.0048(3) 0.0349(8) Uani 1 1 d
O28 O 0.35463(18) 0.42306(17) -0.03629(18) 0.0328(5) Uani 1 1 d
O29 O 0.4143(2) 0.4811(2) 0.2055(2) 0.0299(5) Uani 1 1 d
O30 O 0.38639(18) 0.72296(18) -0.02085(18) 0.0325(5) Uani 1 1 d
C31 C 0.4432(4) 0.8331(4) -0.1086(3) 0.0397(8) Uani 1 1 d
O32 O 0.02484(19) 0.99300(18) 0.15951(19) 0.0371(5) Uani 1 1 d
C33 C -0.1015(3) 1.0027(4) 0.2421(4) 0.0406(9) Uani 1 1 d
H1O H 0.464(3) 0.500(3) 0.138(3) 0.062(13) Uiso 1 1 d
H9 H 0.232(2) 0.945(2) 0.004(3) 0.032(8) Uiso 1 1 d
H11 H -0.038(3) 0.775(2) 0.321(3) 0.031(7) Uiso 1 1 d
H14 H 0.252(2) 0.176(2) 0.317(3) 0.042(8) Uiso 1 1 d
H15 H 0.367(2) 0.057(2) 0.479(2) 0.023(7) Uiso 1 1 d
H17 H 0.343(3) 0.375(2) 0.658(3) 0.041(9) Uiso 1 1 d
H18 H 0.226(2) 0.496(2) 0.515(2) 0.024(7) Uiso 1 1 d
H20A H 0.540(3) 0.128(3) 0.796(3) 0.046(10) Uiso 1 1 d
H20B H 0.411(3) 0.221(3) 0.826(3) 0.051(9) Uiso 1 1 d
H20C H 0.533(3) 0.265(3) 0.717(3) 0.043(10) Uiso 1 1 d
H22 H -0.136(3) 0.420(3) 0.135(3) 0.038(8) Uiso 1 1 d
H23 H -0.349(3) 0.365(3) 0.244(3) 0.050(10) Uiso 1 1 d
H24 H -0.399(3) 0.247(2) 0.453(2) 0.030(7) Uiso 1 1 d
H25 H -0.213(3) 0.178(3) 0.555(3) 0.043(9) Uiso 1 1 d
H26 H 0.006(3) 0.231(2) 0.458(3) 0.038(8) Uiso 1 1 d
H27A H 0.030(3) 0.234(3) 0.035(3) 0.060(10) Uiso 1 1 d
H27B H 0.179(4) 0.242(3) -0.055(4) 0.092(12) Uiso 1 1 d
H27C H 0.054(4) 0.360(4) -0.060(4) 0.086(14) Uiso 1 1 d
H31A H 0.527(3) 0.797(3) -0.164(3) 0.047(9) Uiso 1 1 d
H31B H 0.477(3) 0.904(3) -0.062(3) 0.084(12) Uiso 1 1 d
H31C H 0.385(3) 0.873(3) -0.164(3) 0.053(10) Uiso 1 1 d
H33A H -0.136(3) 1.099(3) 0.225(3) 0.075(11) Uiso 1 1 d
H33B H -0.091(3) 0.984(3) 0.335(3) 0.040(8) Uiso 1 1 d
H33C H -0.160(3) 0.937(3) 0.225(3) 0.056(10) Uiso 1 1 d

loop_
_atom_site_aniso_label
_atom_site_aniso_U_11
_atom_site_aniso_U_22
_atom_site_aniso_U_33
_atom_site_aniso_U_23
_atom_site_aniso_U_13
_atom_site_aniso_U_12
O1 0.0276(11) 0.0245(11) 0.0254(11) -0.0011(9) -0.0023(9) -0.0002(9)
C2 0.0200(16) 0.0285(17) 0.0274(16) -0.0071(14) -0.0019(13) 0.0005(13)
C3 0.0235(16) 0.0238(17) 0.0274(16) -0.0009(14) -0.0057(13) -0.0013(13)
C4 0.0234(16) 0.0273(17) 0.0261(17) -0.0028(14) -0.0040(13) -0.0016(13)
C5 0.0242(17) 0.0278(17) 0.0228(16) 0.0035(14) -0.0022(14) 0.0025(14)
C6 0.0179(16) 0.0291(18) 0.0240(16) -0.0006(14) -0.0059(13) -0.0014(13)
C7 0.0235(16) 0.0254(17) 0.0214(15) -0.0019(14) -0.0068(13) -0.0012(14)
C8 0.0224(17) 0.0316(19) 0.0255(16) -0.0032(15) -0.0042(14) -0.0050(15)
C9 0.0319(18) 0.0279(19) 0.0285(17) 0.0000(15) -0.0060(15) -0.0037(16)
C10 0.0299(18) 0.0261(18) 0.0277(17) -0.0046(15) -0.0097(14) 0.0004(15)
C11 0.0278(18) 0.0305(19) 0.0207(16) -0.0033(15) -0.0031(14) -0.0001(16)
C12 0.0284(17) 0.0254(18) 0.0200(16) 0.0039(14) -0.0083(14) -0.0038(14)
C13 0.0199(16) 0.0283(18) 0.0236(16) -0.0007(14) -0.0006(13) -0.0019(13)
C14 0.0243(17) 0.0307(19) 0.0240(16) -0.0033(15) -0.0050(14) 0.0001(14)
C15 0.0270(18) 0.0269(19) 0.0368(19) -0.0019(16) -0.0051(15) -0.0008(15)
C16 0.0232(17) 0.0326(19) 0.0274(17) 0.0020(15) -0.0070(14) -0.0017(14)
C17 0.0297(18) 0.0319(19) 0.0278(17) -0.0057(16) -0.0106(14) 0.0016(15)
C18 0.0360(19) 0.0283(18) 0.0287(18) -0.0049(15) -0.0089(15) 0.0010(15)
O19 0.0395(13) 0.0352(12) 0.0378(13) 0.0009(11) -0.0160(11) 0.0012(10)
C20 0.047(2) 0.052(3) 0.034(2) -0.004(2) -0.0203(19) 0.003(2)
C21 0.0247(17) 0.0275(17) 0.0269(17) -0.0053(15) -0.0027(14) -0.0020(14)
C22 0.0290(19) 0.0285(19) 0.0329(19) -0.0012(16) -0.0051(16) -0.0021(15)
C23 0.024(2) 0.042(2) 0.040(2) -0.0112(18) -0.0091(17) 0.0041(16)
C24 0.0200(19) 0.050(2) 0.045(2) -0.0176(19) 0.0019(17) -0.0072(17)
C25 0.038(2) 0.044(2) 0.0262(18) -0.0023(17) -0.0018(17) -0.0122(17)
C26 0.0262(19) 0.040(2) 0.0270(17) -0.0016(15) -0.0029(15) -0.0072(15)
C27 0.038(2) 0.037(2) 0.0315(19) -0.0068(18) -0.0069(17) -0.0129(19)
O28 0.0295(12) 0.0369(13) 0.0298(11) -0.0055(10) 0.0002(10) -0.0024(10)
O29 0.0207(12) 0.0367(13) 0.0307(13) -0.0004(11) -0.0046(11) -0.0011(10)
O30 0.0269(12) 0.0343(13) 0.0306(12) 0.0033(10) 0.0034(10) -0.0049(10)
C31 0.034(2) 0.041(2) 0.037(2) 0.0069(19) 0.0037(18) -0.0086(19)
O32 0.0369(13) 0.0259(12) 0.0419(13) -0.0007(10) 0.0029(10) 0.0035(10)
C33 0.039(2) 0.037(2) 0.041(2) -0.0040(19) 0.0025(18) 0.0015(18)

loop_
_atom_type_symbol
_atom_type_description
_atom_type_scat_dispersion_real
_atom_type_scat_dispersion_imag
_atom_type_scat_source
C C 0.0033 0.0016 'International Tables Vol C Tables 4.2.6.8 and 6.1.1.4'
H H 0.0000 0.0000 'International Tables Vol C Tables 4.2.6.8 and 6.1.1.4'
O O 0.0106 0.0060 'International Tables Vol C Tables 4.2.6.8 and 6.1.1.4'

loop_
_geom_angle_atom_site_label_1
_geom_angle_atom_site_label_2
_geom_angle_atom_site_label_3
_geom_angle
C12 O1 C2 106.8(2)
O1 C2 C13 109.4(2)
O1 C2 C3 106.03(19)
C13 C2 C3 116.9(2)
O1 C2 C6 107.0(2)
C13 C2 C6 113.6(2)
C3 C2 C6 103.3(2)
C4 C3 C21 127.2(2)
C4 C3 C2 112.7(2)
C21 C3 C2 119.9(2)
C3 C4 C5 109.7(2)
C3 C4 C27 130.1(3)
C5 C4 C27 120.2(3)
O28 C5 C4 126.2(2)
O28 C5 C6 124.9(2)
C4 C5 C6 108.9(2)
O29 C6 C7 115.2(2)
O29 C6 C5 112.2(2)
C7 C6 C5 112.1(2)
O29 C6 C2 113.0(2)
C7 C6 C2 100.6(2)
C5 C6 C2 102.5(2)
C12 C7 C8 118.5(3)
C12 C7 C6 109.6(3)
C8 C7 C6 131.9(3)
O30 C8 C7 115.4(2)
O30 C8 C9 124.7(3)
C7 C8 C9 119.9(3)
C8 C9 C10 119.4(3)
C8 C9 H9 121.4(14)
C10 C9 H9 119.1(13)
O32 C10 C11 123.4(3)
O32 C10 C9 114.6(3)
C11 C10 C9 122.0(3)
C12 C11 C10 116.0(3)
C12 C11 H11 124.1(16)
C10 C11 H11 119.8(16)
O1 C12 C7 114.0(2)
O1 C12 C11 122.0(3)
C7 C12 C11 124.0(3)
C18 C13 C14 117.9(3)
C18 C13 C2 120.8(2)
C14 C13 C2 120.9(2)
C15 C14 C13 120.8(3)
C15 C14 H14 119.5(14)
C13 C14 H14 119.7(14)
C16 C15 C14 119.8(3)
C16 C15 H15 118.7(13)
C14 C15 H15 121.5(13)
C17 C16 C15 120.1(3)
C17 C16 O19 124.5(2)
C15 C16 O19 115.4(2)
C16 C17 C18 120.2(3)
C16 C17 H17 121.4(16)
C18 C17 H17 118.1(16)
C17 C18 C13 121.0(3)
C17 C18 H18 117.9(13)
C13 C18 H18 121.1(14)
C16 O19 C20 117.0(2)
O19 C20 H20A 105.9(17)
O19 C20 H20B 112.5(16)
H20A C20 H20B 110(3)
O19 C20 H20C 112.3(17)
H20A C20 H20C 110(3)
H20B C20 H20C 106(2)
C26 C21 C22 118.1(3)
C26 C21 C3 122.9(3)
C22 C21 C3 119.0(3)
C23 C22 C21 120.5(3)
C23 C22 H22 121.4(15)
C21 C22 H22 118.0(15)
C22 C23 C24 120.5(3)
C22 C23 H23 119(2)
C24 C23 H23 121(2)
C25 C24 C23 120.4(3)
C25 C24 H24 120.2(15)
C23 C24 H24 119.3(15)
C24 C25 C26 119.7(3)
C24 C25 H25 122.5(18)
C26 C25 H25 117.8(18)
C21 C26 C25 120.7(3)
C21 C26 H26 118.1(16)
C25 C26 H26 121.1(16)
C4 C27 H27A 111.7(17)
C4 C27 H27B 109.6(18)
H27A C27 H27B 105(2)
C4 C27 H27C 111(2)
H27A C27 H27C 105(3)
H27B C27 H27C 115(3)
C6 O29 H1O 106(2)
C8 O30 C31 118.2(2)
O30 C31 H31A 106.0(16)
O30 C31 H31B 113.8(19)
H31A C31 H31B 105(2)
O30 C31 H31C 112(2)
H31A C31 H31C 109(2)
H31B C31 H31C 110(3)
C10 O32 C33 116.7(2)
O32 C33 H33A 107(2)
O32 C33 H33B 109.8(15)
H33A C33 H33B 107(2)
O32 C33 H33C 109.0(17)
H33A C33 H33C 115(2)
H33B C33 H33C 109(2)

loop_
_geom_bond_atom_site_label_1
_geom_bond_atom_site_label_2
_geom_bond_distance
O1 C12 1.368(3)
O1 C2 1.462(3)
C2 C13 1.506(4)
C2 C3 1.529(3)
C2 C6 1.580(4)
C3 C4 1.339(4)
C3 C21 1.478(4)
C4 C5 1.473(4)
C4 C27 1.504(4)
C5 O28 1.220(3)
C5 C6 1.530(3)
C6 O29 1.419(3)
C6 C7 1.501(3)
C7 C12 1.380(4)
C7 C8 1.388(4)
C8 O30 1.362(3)
C8 C9 1.394(4)
C9 C10 1.398(4)
C9 H9 1.04(3)
C10 O32 1.364(3)
C10 C11 1.393(4)
C11 C12 1.388(4)
C11 H11 0.96(3)
C13 C18 1.388(3)
C13 C14 1.398(3)
C14 C15 1.385(4)
C14 H14 1.03(2)
C15 C16 1.382(4)
C15 H15 0.98(2)
C16 C17 1.369(4)
C16 O19 1.385(3)
C17 C18 1.386(4)
C17 H17 0.92(2)
C18 H18 1.00(2)
O19 C20 1.416(3)
C20 H20A 0.92(3)
C20 H20B 1.01(3)
C20 H20C 0.95(3)
C21 C26 1.388(4)
C21 C22 1.409(4)
C22 C23 1.374(4)
C22 H22 1.01(3)
C23 C24 1.374(4)
C23 H23 0.91(3)
C24 C25 1.373(4)
C24 H24 1.01(3)
C25 C26 1.397(4)
C25 H25 0.92(3)
C26 H26 1.01(3)
C27 H27A 0.98(3)
C27 H27B 1.08(4)
C27 H27C 0.95(4)
O29 H1O 0.80(4)
O30 C31 1.433(4)
C31 H31A 1.03(3)
C31 H31B 1.06(3)
C31 H31C 0.94(3)
O32 C33 1.423(4)
C33 H33A 1.03(3)
C33 H33B 1.00(3)
C33 H33C 1.00(3)

loop_
_geom_hbond_atom_site_label_D
_geom_hbond_atom_site_label_H
_geom_hbond_atom_site_label_A
_geom_hbond_distance_DH
_geom_hbond_distance_HA
_geom_hbond_distance_DA
_geom_hbond_angle_DHA
_geom_hbond_site_symmetry_A
O29 H1O O28 0.80(4) 2.10(4) 2.819(3) 149(3) 2_665

loop_
_geom_torsion_atom_site_label_1
_geom_torsion_atom_site_label_2
_geom_torsion_atom_site_label_3
_geom_torsion_atom_site_label_4
_geom_torsion
C12 O1 C2 C13 137.8(2)
C12 O1 C2 C3 -95.3(2)
C12 O1 C2 C6 14.4(2)
O1 C2 C3 C4 124.2(2)
C13 C2 C3 C4 -113.6(3)
C6 C2 C3 C4 11.9(3)
O1 C2 C3 C21 -50.2(3)
C13 C2 C3 C21 71.9(3)
C6 C2 C3 C21 -162.6(2)
C21 C3 C4 C5 172.2(3)
C2 C3 C4 C5 -1.8(3)
C21 C3 C4 C27 -9.3(5)
C2 C3 C4 C27 176.7(3)
C3 C4 C5 O28 170.9(3)
C27 C4 C5 O28 -7.8(5)
C3 C4 C5 C6 -9.7(3)
C27 C4 C5 C6 171.6(3)
O28 C5 C6 O29 -42.9(4)
C4 C5 C6 O29 137.7(2)
O28 C5 C6 C7 88.5(3)
C4 C5 C6 C7 -90.9(3)
O28 C5 C6 C2 -164.4(3)
C4 C5 C6 C2 16.2(3)
O1 C2 C6 O29 111.2(2)
C13 C2 C6 O29 -9.5(3)
C3 C2 C6 O29 -137.2(2)
O1 C2 C6 C7 -12.2(2)
C13 C2 C6 C7 -132.9(2)
C3 C2 C6 C7 99.5(2)
O1 C2 C6 C5 -127.9(2)
C13 C2 C6 C5 111.4(2)
C3 C2 C6 C5 -16.2(2)
O29 C6 C7 C12 -115.9(3)
C5 C6 C7 C12 114.2(2)
C2 C6 C7 C12 5.9(2)
O29 C6 C7 C8 61.6(4)
C5 C6 C7 C8 -68.3(3)
C2 C6 C7 C8 -176.6(3)
C12 C7 C8 O30 177.2(2)
C6 C7 C8 O30 -0.1(4)
C12 C7 C8 C9 -1.9(4)
C6 C7 C8 C9 -179.2(2)
O30 C8 C9 C10 179.5(2)
C7 C8 C9 C10 -1.5(4)
C8 C9 C10 O32 -177.1(2)
C8 C9 C10 C11 2.9(4)
O32 C10 C11 C12 179.2(2)
C9 C10 C11 C12 -0.8(4)
C2 O1 C12 C7 -11.2(3)
C2 O1 C12 C11 169.6(2)
C8 C7 C12 O1 -175.0(2)
C6 C7 C12 O1 2.9(3)
C8 C7 C12 C11 4.2(4)
C6 C7 C12 C11 -177.9(2)
C10 C11 C12 O1 176.3(2)
C10 C11 C12 C7 -2.8(4)
O1 C2 C13 C18 -29.9(3)
C3 C2 C13 C18 -150.3(2)
C6 C2 C13 C18 89.5(3)
O1 C2 C13 C14 156.5(2)
C3 C2 C13 C14 36.1(4)
C6 C2 C13 C14 -84.1(3)
C18 C13 C14 C15 -1.7(4)
C2 C13 C14 C15 172.2(3)
C13 C14 C15 C16 0.1(4)
C14 C15 C16 C17 1.6(4)
C14 C15 C16 O19 -177.3(2)
C15 C16 C17 C18 -1.6(4)
O19 C16 C17 C18 177.1(3)
C16 C17 C18 C13 0.0(4)
C14 C13 C18 C17 1.6(4)
C2 C13 C18 C17 -172.2(3)
C17 C16 O19 C20 -9.9(4)
C15 C16 O19 C20 168.9(3)
C4 C3 C21 C26 137.1(3)
C2 C3 C21 C26 -49.3(4)
C4 C3 C21 C22 -45.4(4)
C2 C3 C21 C22 128.2(3)
C26 C21 C22 C23 0.0(4)
C3 C21 C22 C23 -177.6(2)
C21 C22 C23 C24 -1.5(4)
C22 C23 C24 C25 1.4(4)
C23 C24 C25 C26 0.2(4)
C22 C21 C26 C25 1.7(4)
C3 C21 C26 C25 179.2(2)
C24 C25 C26 C21 -1.8(4)
C7 C8 O30 C31 -174.5(2)
C9 C8 O30 C31 4.5(4)
C11 C10 O32 C33 -7.9(4)
C9 C10 O32 C33 172.1(2)
